data_7715239
loop_
_publ_author_name
'Helling, Christoph'
'D&#xf6;hler, Lotta'
'Kysliak, Oleksandr'
'G&#xf6;rls, Helmar'
'Liebing, Phil'
'W&#xf6;lper, Christoph'
'Kretschmer, Robert'
'Schulz, Stephan'

_publ_section_title
;
 Metal-metal cooperativity boosts Lewis basicity and reduction properties
 of the bis(gallanediyl) <sup>Cy</sup>L<sub>2</sub>Ga<sub>2</sub>.
;
_journal_issue 11
_journal_name_full 'Dalton transactions (Cambridge, England : 2003)'
_journal_page_first 4922
_journal_page_last 4929
_journal_paper_doi 10.1039/d4dt00172a
_journal_volume 53
_journal_year 2024
_chemical_formula_sum 'C40 H58 Cl2 Ga2 N4'
_chemical_formula_weight 805.24
_space_group_crystal_system triclinic
_space_group_IT_number 2
_space_group_name_Hall '-P 1'
_space_group_name_H-M_alt 'P -1'
_atom_sites_solution_hydrogens geom
_atom_sites_solution_primary direct
_atom_sites_solution_secondary difmap
_audit_block_doi 10.5517/ccdc.csd.cc29fz4w
_audit_creation_method SHELXL-2017/1
_audit_update_record
;
2023-07-31 deposited with the CCDC.	2024-02-14 downloaded from the CCDC.
;
_cell_angle_alpha 88.348(4)
_cell_angle_beta 82.154(4)
_cell_angle_gamma 79.180(4)
_cell_formula_units_Z 2
_cell_length_a 8.8180(9)
_cell_length_b 14.0432(15)
_cell_length_c 16.3175(18)
_cell_measurement_reflns_used 9595
_cell_measurement_temperature 100(2)
_cell_measurement_theta_max 33.28
_cell_measurement_theta_min 2.37
_cell_volume 1966.1(4)
_computing_cell_refinement 'BRUKER APEX3(v2019.1-0)'
_computing_data_collection 'BRUKER APEX3(v2019.1-0)'
_computing_data_reduction 'BRUKER APEX3(v2019.1-0)'
_computing_molecular_graphics 'ORTEP/PLATON (Spek)'
_computing_publication_material 'BRUKER AXS SHELXTL (c) 2008 / Vers. 2008/4'
_computing_structure_refinement 'SHELXL-2017/1 (Sheldrick, 2017)'
_computing_structure_solution 'BRUKER APEX3(v2019.1-0)'
_diffrn_ambient_temperature 100(2)
_diffrn_detector_area_resol_mean 512
_diffrn_measured_fraction_theta_full 1.000
_diffrn_measured_fraction_theta_max 0.989
_diffrn_measurement_device_type 'Bruker D8 KAPPA II (APEX II detector)'
_diffrn_measurement_method 'Data collection strategy APEX 3/QUEEN'
_diffrn_radiation_monochromator 'Triumph Goebel mirror'
_diffrn_radiation_source 'fine-focus sealed tube'
_diffrn_radiation_type MoK\a
_diffrn_radiation_wavelength 0.71073
_diffrn_reflns_av_R_equivalents 0.0311
_diffrn_reflns_av_unetI/netI 0.0189
_diffrn_reflns_Laue_measured_fraction_full 1.000
_diffrn_reflns_Laue_measured_fraction_max 0.989
_diffrn_reflns_limit_h_max 13
_diffrn_reflns_limit_h_min -13
_diffrn_reflns_limit_k_max 21
_diffrn_reflns_limit_k_min -21
_diffrn_reflns_limit_l_max 25
_diffrn_reflns_limit_l_min -25
_diffrn_reflns_number 132428
_diffrn_reflns_point_group_measured_fraction_full 1.000
_diffrn_reflns_point_group_measured_fraction_max 0.989
_diffrn_reflns_theta_full 25.242
_diffrn_reflns_theta_max 33.619
_diffrn_reflns_theta_min 1.938
_exptl_absorpt_coefficient_mu 1.539
_exptl_absorpt_correction_T_max 0.75
_exptl_absorpt_correction_T_min 0.68
_exptl_absorpt_correction_type multi-scan
_exptl_absorpt_process_details
; 
 SADABS
 R.H. Blessing, Acta Cryst. (1995) A51 33-38 
;
_exptl_crystal_colour 'pale yellow'
_exptl_crystal_density_diffrn 1.360
_exptl_crystal_description tablet
_exptl_crystal_F_000 844
_exptl_crystal_size_max 0.206
_exptl_crystal_size_mid 0.136
_exptl_crystal_size_min 0.095
_refine_diff_density_max 0.934
_refine_diff_density_min -0.685
_refine_diff_density_rms 0.063
_refine_ls_extinction_method none
_refine_ls_goodness_of_fit_ref 1.026
_refine_ls_hydrogen_treatment constr
_refine_ls_matrix_type full
_refine_ls_number_parameters 466
_refine_ls_number_reflns 15414
_refine_ls_number_restraints 1
_refine_ls_restrained_S_all 1.027
_refine_ls_R_factor_all 0.0323
_refine_ls_R_factor_gt 0.0248
_refine_ls_shift/su_max 0.002
_refine_ls_shift/su_mean 0.000
_refine_ls_structure_factor_coef Fsqd
_refine_ls_weighting_details 'w=1/[\s^2^(Fo^2^)+(0.0305P)^2^+0.7836P] where P=(Fo^2^+2Fc^2^)/3'
_refine_ls_weighting_scheme calc
_refine_ls_wR_factor_gt 0.0604
_refine_ls_wR_factor_ref 0.0631
_reflns_Friedel_coverage 0.000
_reflns_number_gt 13390
_reflns_number_total 15414
_reflns_threshold_expression 'I > 2\s(I)'
_cod_data_source_file d4dt00172a2.cif
_cod_data_source_block ch_631m
_cod_depositor_comments
;
The following automatic conversions were performed:

data item '_atom_sites_solution_secondary' value 'diffmap' was
changed to 'difmap'.

Automatic conversion script
Id: cif_fix_values 8170 2020-07-09 18:12:32Z antanas 

 Adding full bibliography for 7715237--7715242.cif.
;
_cod_database_code 7715239
_shelx_shelxl_version_number 2017/1
_shelx_space_group_comment
;
The symmetry employed for this shelxl refinement is uniquely defined
by the following loop, which should always be used as a source of
symmetry information in preference to the above space-group names.
They are only intended as comments.
;
_shelx_estimated_absorpt_t_min 0.742
_shelx_estimated_absorpt_t_max 0.868

loop_
_space_group_symop_operation_xyz
'x, y, z'
'-x, -y, -z'

loop_
_atom_site_label
_atom_site_type_symbol
_atom_site_fract_x
_atom_site_fract_y
_atom_site_fract_z
_atom_site_U_iso_or_equiv
_atom_site_adp_type
_atom_site_occupancy
_atom_site_site_symmetry_order
_atom_site_calc_flag
_atom_site_refinement_flags_posn
_atom_site_refinement_flags_adp
_atom_site_refinement_flags_occupancy
_atom_site_disorder_assembly
_atom_site_disorder_group
Ga1 Ga 0.44092(2) 0.31173(2) 0.30789(2) 0.01128(3) Uani 1 1 d D . . . .
Ga2 Ga 0.54539(2) 0.13965(2) 0.30442(2) 0.01055(3) Uani 1 1 d . . . . .
Cl1 Cl 0.18671(4) 0.34583(2) 0.34908(4) 0.01910(10) Uani 0.946(2) 1 d D . P A 3
Cl1' Cl 0.1753(7) 0.3466(4) 0.3184(7) 0.01910(10) Uani 0.054(2) 1 d D . P A 3
Cl2 Cl 0.36154(3) 0.04866(2) 0.31327(2) 0.01912(5) Uani 1 1 d . . . . .
N1 N 0.55425(10) 0.34282(6) 0.39825(5) 0.01376(15) Uani 1 1 d . . . . .
N2 N 0.47856(10) 0.42004(6) 0.23738(5) 0.01217(14) Uani 1 1 d . . . . .
N3 N 0.60262(10) 0.13478(6) 0.41701(5) 0.01356(15) Uani 1 1 d . . . . .
N4 N 0.73705(10) 0.06362(6) 0.25012(5) 0.01176(14) Uani 1 1 d . . . . .
C1 C 0.67579(12) 0.38494(7) 0.37769(6) 0.01368(16) Uani 1 1 d . . . . .
C2 C 0.70674(12) 0.43082(7) 0.30041(6) 0.01385(16) Uani 1 1 d . . . . .
H2 H 0.806631 0.448103 0.288897 0.017 Uiso 1 1 calc R U . . .
C3 C 0.61016(11) 0.45412(7) 0.23878(6) 0.01251(16) Uani 1 1 d . . . . .
C4 C 0.79232(13) 0.38710(9) 0.43747(7) 0.0201(2) Uani 1 1 d . . . . .
H4A H 0.847516 0.321027 0.446277 0.030 Uiso 1 1 calc R U . . .
H4B H 0.737422 0.414276 0.490359 0.030 Uiso 1 1 calc R U . . .
H4C H 0.867408 0.427402 0.414436 0.030 Uiso 1 1 calc R U . . .
C5 C 0.65711(13) 0.52208(8) 0.17106(7) 0.01779(19) Uani 1 1 d . . . . .
H5A H 0.652109 0.494591 0.117189 0.027 Uiso 1 1 calc R U . . .
H5B H 0.763747 0.531092 0.174110 0.027 Uiso 1 1 calc R U . . .
H5C H 0.586052 0.584818 0.177808 0.027 Uiso 1 1 calc R U . . .
C6 C 0.73849(12) 0.08848(8) 0.43537(6) 0.01486(17) Uani 1 1 d . . . . .
C7 C 0.84365(12) 0.02584(8) 0.37866(7) 0.01746(19) Uani 1 1 d . . . . .
H7 H 0.926585 -0.014422 0.401635 0.021 Uiso 1 1 calc R U . . .
C8 C 0.84402(12) 0.01426(7) 0.29436(6) 0.01419(17) Uani 1 1 d . . . . .
C9 C 0.79544(14) 0.09745(9) 0.51753(7) 0.0212(2) Uani 1 1 d . . . . .
H9A H 0.908013 0.096080 0.508635 0.032 Uiso 1 1 calc R U . . .
H9B H 0.773179 0.043306 0.553517 0.032 Uiso 1 1 calc R U . . .
H9C H 0.742081 0.158795 0.543736 0.032 Uiso 1 1 calc R U . . .
C10 C 0.98017(13) -0.05706(8) 0.25188(7) 0.0202(2) Uani 1 1 d . . . . .
H10A H 0.992787 -0.043593 0.192323 0.030 Uiso 1 1 calc R U . . .
H10B H 0.960647 -0.123175 0.261464 0.030 Uiso 1 1 calc R U . . .
H10C H 1.075315 -0.050639 0.274327 0.030 Uiso 1 1 calc R U . . .
C11 C 0.52511(13) 0.29968(8) 0.48137(6) 0.0132(2) Uani 0.946(3) 1 d . . P B 1
H11 H 0.621876 0.292155 0.508403 0.016 Uiso 0.946(3) 1 calc R U P B 1
C12 C 0.48305(13) 0.19901(8) 0.47304(6) 0.0128(2) Uani 0.946(3) 1 d . . P B 1
H12 H 0.388562 0.211317 0.443871 0.015 Uiso 0.946(3) 1 calc R U P B 1
C14 C 0.29474(17) 0.22344(9) 0.60351(8) 0.0201(3) Uani 0.946(3) 1 d . . P B 1
H14A H 0.204556 0.233856 0.572091 0.024 Uiso 0.946(3) 1 calc R U P B 1
H14B H 0.263006 0.194615 0.657767 0.024 Uiso 0.946(3) 1 calc R U P B 1
C15 C 0.34192(18) 0.32033(10) 0.61670(8) 0.0207(3) Uani 0.946(3) 1 d . . P B 1
H15A H 0.252751 0.364578 0.647241 0.025 Uiso 0.946(3) 1 calc R U P B 1
H15B H 0.428593 0.310190 0.650589 0.025 Uiso 0.946(3) 1 calc R U P B 1
C11' C 0.450(3) 0.2996(15) 0.4674(13) 0.017(4) Uiso 0.054(3) 1 d . . P B 2
H11' H 0.359058 0.284517 0.443519 0.021 Uiso 0.054(3) 1 calc R U P B 2
C12' C 0.545(3) 0.2084(15) 0.4900(13) 0.016(4) Uiso 0.054(3) 1 d . . P B 2
H12' H 0.635097 0.220960 0.516242 0.020 Uiso 0.054(3) 1 calc R U P B 2
C14' C 0.361(4) 0.211(2) 0.6193(17) 0.027(5) Uiso 0.054(3) 1 d . . P B 2
H14D H 0.439746 0.212329 0.656945 0.033 Uiso 0.054(3) 1 calc R U P B 2
H14C H 0.279788 0.178366 0.649800 0.033 Uiso 0.054(3) 1 calc R U P B 2
C15' C 0.292(4) 0.306(2) 0.6046(17) 0.025(5) Uiso 0.054(3) 1 d . . P B 2
H15C H 0.273319 0.342226 0.657474 0.030 Uiso 0.054(3) 1 calc R U P B 2
H15D H 0.189259 0.306288 0.586673 0.030 Uiso 0.054(3) 1 calc R U P B 2
C13 C 0.43078(13) 0.15370(8) 0.55590(7) 0.01865(19) Uani 1 1 d . . . . .
H13A H 0.518734 0.139807 0.588871 0.022 Uiso 0.946(3) 1 calc R U P B 1
H13B H 0.397886 0.091773 0.546294 0.022 Uiso 0.946(3) 1 calc R U P B 1
H13C H 0.350370 0.133777 0.526829 0.022 Uiso 0.054(3) 1 calc R U P B 2
H13D H 0.493310 0.094430 0.577127 0.022 Uiso 0.054(3) 1 calc R U P B 2
C16 C 0.39277(13) 0.36662(8) 0.53443(7) 0.01809(19) Uani 1 1 d . . . . .
H16A H 0.427724 0.427558 0.545129 0.022 Uiso 0.946(3) 1 calc R U P B 1
H16B H 0.302398 0.383254 0.503361 0.022 Uiso 0.946(3) 1 calc R U P B 1
H16C H 0.324980 0.425134 0.515423 0.022 Uiso 0.054(3) 1 calc R U P B 2
H16D H 0.479993 0.386624 0.557599 0.022 Uiso 0.054(3) 1 calc R U P B 2
C17 C 0.36646(11) 0.45997(7) 0.18311(6) 0.01265(16) Uani 1 1 d . . . . .
C18 C 0.25755(12) 0.54483(7) 0.20606(7) 0.01584(18) Uani 1 1 d . . . . .
C19 C 0.14093(13) 0.57657(8) 0.15626(7) 0.01856(19) Uani 1 1 d . . . . .
H19 H 0.067246 0.634090 0.170746 0.022 Uiso 1 1 calc R U . . .
C20 C 0.13032(13) 0.52595(8) 0.08613(7) 0.01867(19) Uani 1 1 d . . . . .
H20 H 0.049228 0.548074 0.053494 0.022 Uiso 1 1 calc R U . . .
C21 C 0.23882(12) 0.44301(8) 0.06413(7) 0.01647(18) Uani 1 1 d . . . . .
H21 H 0.231395 0.408523 0.016036 0.020 Uiso 1 1 calc R U . . .
C22 C 0.35937(12) 0.40875(7) 0.11119(6) 0.01316(16) Uani 1 1 d . . . . .
C23 C 0.26075(14) 0.60410(8) 0.28231(8) 0.0224(2) Uani 1 1 d . . . . .
H23 H 0.346531 0.570011 0.312702 0.027 Uiso 1 1 calc R U . . .
C24 C 0.29381(17) 0.70510(10) 0.25706(10) 0.0318(3) Uani 1 1 d . . . . .
H24A H 0.394303 0.698546 0.221637 0.048 Uiso 1 1 calc R U . . .
H24B H 0.297045 0.741919 0.306709 0.048 Uiso 1 1 calc R U . . .
H24C H 0.211197 0.739345 0.226712 0.048 Uiso 1 1 calc R U . . .
C25 C 0.10735(18) 0.61427(10) 0.34058(8) 0.0310(3) Uani 1 1 d . . . . .
H25A H 0.022108 0.648443 0.311985 0.046 Uiso 1 1 calc R U . . .
H25B H 0.114288 0.651127 0.389592 0.046 Uiso 1 1 calc R U . . .
H25C H 0.087341 0.549759 0.357501 0.046 Uiso 1 1 calc R U . . .
C26 C 0.47753(12) 0.31882(7) 0.08291(6) 0.01389(17) Uani 1 1 d . . . . .
H26 H 0.563313 0.311562 0.118168 0.017 Uiso 1 1 calc R U . . .
C27 C 0.54919(13) 0.32863(8) -0.00740(7) 0.01932(19) Uani 1 1 d . . . . .
H27A H 0.468875 0.330359 -0.043704 0.029 Uiso 1 1 calc R U . . .
H27B H 0.633330 0.273105 -0.021990 0.029 Uiso 1 1 calc R U . . .
H27C H 0.591107 0.388673 -0.014148 0.029 Uiso 1 1 calc R U . . .
C28 C 0.40556(13) 0.22746(8) 0.09375(7) 0.01777(19) Uani 1 1 d . . . . .
H28A H 0.322180 0.232345 0.058959 0.027 Uiso 1 1 calc R U . . .
H28B H 0.362528 0.221020 0.151842 0.027 Uiso 1 1 calc R U . . .
H28C H 0.485883 0.170520 0.077396 0.027 Uiso 1 1 calc R U . . .
C29 C 0.76444(11) 0.05949(7) 0.16085(6) 0.01211(16) Uani 1 1 d . . . . .
C30 C 0.83482(11) 0.13214(7) 0.11775(6) 0.01380(17) Uani 1 1 d . . . . .
C31 C 0.85863(12) 0.12794(8) 0.03155(7) 0.01738(19) Uani 1 1 d . . . . .
H31 H 0.906592 0.175597 0.001158 0.021 Uiso 1 1 calc R U . . .
C32 C 0.81399(13) 0.05587(9) -0.01085(7) 0.0195(2) Uani 1 1 d . . . . .
H32 H 0.831159 0.054659 -0.069595 0.023 Uiso 1 1 calc R U . . .
C33 C 0.74466(13) -0.01405(8) 0.03228(7) 0.01834(19) Uani 1 1 d . . . . .
H33 H 0.713725 -0.062901 0.002743 0.022 Uiso 1 1 calc R U . . .
C34 C 0.71911(12) -0.01428(7) 0.11880(6) 0.01470(17) Uani 1 1 d . . . . .
C35 C 0.88587(12) 0.21158(8) 0.16306(7) 0.01730(18) Uani 1 1 d . . . . .
H35 H 0.800531 0.235742 0.208616 0.021 Uiso 1 1 calc R U . . .
C36 C 0.91380(14) 0.29828(9) 0.10783(8) 0.0235(2) Uani 1 1 d . . . . .
H36A H 1.005365 0.278484 0.066588 0.035 Uiso 1 1 calc R U . . .
H36B H 0.931538 0.350479 0.141868 0.035 Uiso 1 1 calc R U . . .
H36C H 0.822360 0.321389 0.079699 0.035 Uiso 1 1 calc R U . . .
C37 C 1.03444(15) 0.17426(10) 0.20256(9) 0.0273(3) Uani 1 1 d . . . . .
H37A H 1.115101 0.139653 0.160950 0.041 Uiso 1 1 calc R U . . .
H37B H 1.011578 0.130117 0.248267 0.041 Uiso 1 1 calc R U . . .
H37C H 1.071423 0.229190 0.223656 0.041 Uiso 1 1 calc R U . . .
C38 C 0.64333(14) -0.09349(8) 0.16302(7) 0.01862(19) Uani 1 1 d . . . . .
H38 H 0.630728 -0.081535 0.223905 0.022 Uiso 1 1 calc R U . . .
C39 C 0.48154(16) -0.09046(10) 0.13755(8) 0.0259(2) Uani 1 1 d . . . . .
H39A H 0.492226 -0.107862 0.079041 0.039 Uiso 1 1 calc R U . . .
H39B H 0.419842 -0.024941 0.146000 0.039 Uiso 1 1 calc R U . . .
H39C H 0.429085 -0.136625 0.171323 0.039 Uiso 1 1 calc R U . . .
C40 C 0.74394(18) -0.19444(9) 0.14538(9) 0.0290(3) Uani 1 1 d . . . . .
H40A H 0.752893 -0.208922 0.086338 0.043 Uiso 1 1 calc R U . . .
H40B H 0.695203 -0.243171 0.177810 0.043 Uiso 1 1 calc R U . . .
H40C H 0.847900 -0.195614 0.160758 0.043 Uiso 1 1 calc R U . . .

loop_
_atom_site_aniso_label
_atom_site_aniso_U_11
_atom_site_aniso_U_22
_atom_site_aniso_U_33
_atom_site_aniso_U_23
_atom_site_aniso_U_13
_atom_site_aniso_U_12
Ga1 0.01014(5) 0.00989(5) 0.01384(5) 0.00073(3) -0.00213(4) -0.00170(3)
Ga2 0.01033(5) 0.01033(5) 0.01060(5) 0.00079(3) -0.00224(3) -0.00044(3)
Cl1 0.01062(10) 0.02071(12) 0.0251(3) 0.00126(11) -0.00121(11) -0.00190(9)
Cl1' 0.01062(10) 0.02071(12) 0.0251(3) 0.00126(11) -0.00121(11) -0.00190(9)
Cl2 0.01634(11) 0.01775(11) 0.02474(12) 0.00249(9) -0.00355(9) -0.00673(8)
N1 0.0165(4) 0.0127(3) 0.0121(3) -0.0007(3) -0.0011(3) -0.0032(3)
N2 0.0123(3) 0.0106(3) 0.0140(4) 0.0009(3) -0.0042(3) -0.0016(3)
N3 0.0157(4) 0.0130(3) 0.0108(3) 0.0002(3) -0.0023(3) 0.0008(3)
N4 0.0119(3) 0.0124(3) 0.0107(3) -0.0006(3) -0.0024(3) -0.0006(3)
C1 0.0138(4) 0.0123(4) 0.0146(4) -0.0021(3) -0.0032(3) -0.0002(3)
C2 0.0123(4) 0.0149(4) 0.0152(4) 0.0004(3) -0.0033(3) -0.0034(3)
C3 0.0132(4) 0.0105(4) 0.0135(4) -0.0004(3) -0.0010(3) -0.0018(3)
C4 0.0183(5) 0.0251(5) 0.0184(5) -0.0001(4) -0.0078(4) -0.0038(4)
C5 0.0184(5) 0.0166(4) 0.0188(5) 0.0047(4) -0.0021(4) -0.0054(4)
C6 0.0159(4) 0.0167(4) 0.0118(4) 0.0017(3) -0.0040(3) -0.0012(3)
C7 0.0149(4) 0.0208(5) 0.0147(4) 0.0005(4) -0.0050(3) 0.0038(4)
C8 0.0126(4) 0.0144(4) 0.0146(4) -0.0001(3) -0.0026(3) 0.0007(3)
C9 0.0207(5) 0.0288(6) 0.0133(4) -0.0003(4) -0.0073(4) 0.0008(4)
C10 0.0165(5) 0.0216(5) 0.0189(5) -0.0024(4) -0.0024(4) 0.0064(4)
C11 0.0147(5) 0.0146(4) 0.0100(4) -0.0004(3) -0.0018(3) -0.0023(3)
C12 0.0138(5) 0.0132(4) 0.0108(4) 0.0001(3) -0.0009(4) -0.0011(3)
C14 0.0207(6) 0.0223(5) 0.0157(5) -0.0004(4) 0.0037(4) -0.0038(4)
C15 0.0236(6) 0.0233(6) 0.0142(5) -0.0051(4) 0.0033(4) -0.0049(5)
C13 0.0211(5) 0.0174(5) 0.0155(4) 0.0029(4) 0.0011(4) -0.0016(4)
C16 0.0207(5) 0.0158(4) 0.0163(4) -0.0039(3) 0.0012(4) -0.0017(4)
C17 0.0122(4) 0.0117(4) 0.0145(4) 0.0017(3) -0.0041(3) -0.0022(3)
C18 0.0164(4) 0.0131(4) 0.0178(4) 0.0000(3) -0.0052(3) 0.0000(3)
C19 0.0161(4) 0.0162(4) 0.0225(5) 0.0005(4) -0.0064(4) 0.0020(4)
C20 0.0152(4) 0.0204(5) 0.0212(5) 0.0030(4) -0.0080(4) -0.0017(4)
C21 0.0159(4) 0.0181(4) 0.0167(4) 0.0006(3) -0.0059(3) -0.0042(4)
C22 0.0129(4) 0.0128(4) 0.0146(4) 0.0012(3) -0.0034(3) -0.0034(3)
C23 0.0236(5) 0.0183(5) 0.0234(5) -0.0061(4) -0.0093(4) 0.0060(4)
C24 0.0289(6) 0.0205(5) 0.0463(8) -0.0115(5) -0.0092(6) -0.0007(5)
C25 0.0369(7) 0.0275(6) 0.0235(6) -0.0044(5) -0.0009(5) 0.0056(5)
C26 0.0140(4) 0.0134(4) 0.0149(4) -0.0006(3) -0.0036(3) -0.0028(3)
C27 0.0200(5) 0.0197(5) 0.0171(5) 0.0009(4) -0.0001(4) -0.0025(4)
C28 0.0209(5) 0.0144(4) 0.0195(5) 0.0003(3) -0.0048(4) -0.0055(4)
C29 0.0116(4) 0.0132(4) 0.0110(4) -0.0006(3) -0.0017(3) -0.0007(3)
C30 0.0109(4) 0.0149(4) 0.0147(4) 0.0002(3) -0.0009(3) -0.0009(3)
C31 0.0147(4) 0.0206(5) 0.0152(4) 0.0027(4) 0.0006(3) -0.0014(4)
C32 0.0196(5) 0.0247(5) 0.0122(4) -0.0013(4) -0.0011(4) 0.0001(4)
C33 0.0209(5) 0.0191(5) 0.0145(4) -0.0037(4) -0.0040(4) -0.0008(4)
C34 0.0163(4) 0.0135(4) 0.0144(4) -0.0014(3) -0.0040(3) -0.0012(3)
C35 0.0149(4) 0.0173(4) 0.0201(5) -0.0012(4) 0.0003(4) -0.0057(3)
C36 0.0195(5) 0.0193(5) 0.0320(6) 0.0026(4) 0.0002(4) -0.0073(4)
C37 0.0243(6) 0.0317(6) 0.0315(6) 0.0054(5) -0.0117(5) -0.0146(5)
C38 0.0249(5) 0.0148(4) 0.0181(5) -0.0010(3) -0.0056(4) -0.0066(4)
C39 0.0283(6) 0.0279(6) 0.0261(6) -0.0014(5) -0.0076(5) -0.0137(5)
C40 0.0420(7) 0.0146(5) 0.0311(6) -0.0019(4) -0.0093(5) -0.0035(5)

loop_
_atom_type_symbol
_atom_type_description
_atom_type_scat_dispersion_real
_atom_type_scat_dispersion_imag
_atom_type_scat_source
C C 0.0033 0.0016 'International Tables Vol C Tables 4.2.6.8 and 6.1.1.4'
H H 0.0000 0.0000 'International Tables Vol C Tables 4.2.6.8 and 6.1.1.4'
Cl Cl 0.1484 0.1585 'International Tables Vol C Tables 4.2.6.8 and 6.1.1.4'
Ga Ga 0.2307 1.6083 'International Tables Vol C Tables 4.2.6.8 and 6.1.1.4'
N N 0.0061 0.0033 'International Tables Vol C Tables 4.2.6.8 and 6.1.1.4'

loop_
_geom_angle_atom_site_label_1
_geom_angle_atom_site_label_2
_geom_angle_atom_site_label_3
_geom_angle
_geom_angle_site_symmetry_1
_geom_angle_site_symmetry_3
_geom_angle_publ_flag
N2 Ga1 N1 96.39(4) . . ?
N2 Ga1 Cl1 103.55(3) . . ?
N1 Ga1 Cl1 109.38(3) . . ?
N2 Ga1 Cl1' 96.5(2) . . ?
N1 Ga1 Cl1' 121.8(3) . . ?
Cl1 Ga1 Cl1' 13.2(3) . . ?
N2 Ga1 Ga2 134.28(3) . . ?
N1 Ga1 Ga2 96.22(3) . . ?
Cl1 Ga1 Ga2 113.145(10) . . ?
Cl1' Ga1 Ga2 113.19(15) . . ?
N4 Ga2 N3 97.80(4) . . ?
N4 Ga2 Cl2 107.87(3) . . ?
N3 Ga2 Cl2 103.57(3) . . ?
N4 Ga2 Ga1 132.68(3) . . ?
N3 Ga2 Ga1 94.64(3) . . ?
Cl2 Ga2 Ga1 113.154(11) . . ?
Cl1' Cl1 Ga1 90.9(6) . . ?
Cl1 Cl1' Ga1 75.9(6) . . ?
C1 N1 C11 120.83(9) . . ?
C1 N1 C11' 147.5(9) . . ?
C1 N1 Ga1 117.78(7) . . ?
C11 N1 Ga1 119.89(7) . . ?
C11' N1 Ga1 94.7(9) . . ?
C3 N2 C17 121.93(8) . . ?
C3 N2 Ga1 118.95(7) . . ?
C17 N2 Ga1 119.09(6) . . ?
C6 N3 C12 125.98(9) . . ?
C6 N3 C12' 103.2(9) . . ?
C6 N3 Ga2 122.86(7) . . ?
C12 N3 Ga2 110.72(6) . . ?
C12' N3 Ga2 129.8(8) . . ?
C8 N4 C29 119.70(8) . . ?
C8 N4 Ga2 120.86(7) . . ?
C29 N4 Ga2 119.44(6) . . ?
N1 C1 C2 123.54(9) . . ?
N1 C1 C4 120.84(9) . . ?
C2 C1 C4 115.62(9) . . ?
C3 C2 C1 128.75(9) . . ?
N2 C3 C2 123.59(9) . . ?
N2 C3 C5 118.73(9) . . ?
C2 C3 C5 117.67(9) . . ?
N3 C6 C7 122.10(9) . . ?
N3 C6 C9 123.62(9) . . ?
C7 C6 C9 114.28(9) . . ?
C8 C7 C6 129.73(9) . . ?
N4 C8 C7 124.59(9) . . ?
N4 C8 C10 119.99(9) . . ?
C7 C8 C10 115.37(9) . . ?
N1 C11 C16 109.75(9) . . ?
N1 C11 C12 109.49(8) . . ?
C16 C11 C12 110.56(9) . . ?
N3 C12 C13 115.20(8) . . ?
N3 C12 C11 112.12(9) . . ?
C13 C12 C11 113.53(9) . . ?
C15 C14 C13 110.44(11) . . ?
C16 C15 C14 111.09(11) . . ?
C16 C11' C12' 115.1(17) . . ?
C16 C11' N1 111.8(14) . . ?
C12' C11' N1 105.3(16) . . ?
C11' C12' N3 114.5(17) . . ?
C11' C12' C13 106.7(16) . . ?
N3 C12' C13 104.5(13) . . ?
C13 C14' C15' 120(2) . . ?
C14' C15' C16 116(2) . . ?
C12 C13 C14 109.77(9) . . ?
C14' C13 C12' 112.1(14) . . ?
C15 C16 C11 112.40(9) . . ?
C11' C16 C15' 105.1(13) . . ?
C18 C17 C22 120.91(9) . . ?
C18 C17 N2 119.69(9) . . ?
C22 C17 N2 119.17(9) . . ?
C19 C18 C17 118.39(10) . . ?
C19 C18 C23 118.30(9) . . ?
C17 C18 C23 123.31(9) . . ?
C20 C19 C18 121.46(10) . . ?
C21 C20 C19 119.44(10) . . ?
C20 C21 C22 121.44(10) . . ?
C21 C22 C17 118.33(9) . . ?
C21 C22 C26 119.17(9) . . ?
C17 C22 C26 122.50(9) . . ?
C18 C23 C25 111.53(11) . . ?
C18 C23 C24 110.49(11) . . ?
C25 C23 C24 109.53(10) . . ?
C22 C26 C28 111.54(9) . . ?
C22 C26 C27 111.25(8) . . ?
C28 C26 C27 110.14(9) . . ?
C34 C29 C30 121.52(9) . . ?
C34 C29 N4 120.22(9) . . ?
C30 C29 N4 118.25(9) . . ?
C31 C30 C29 117.59(9) . . ?
C31 C30 C35 120.67(9) . . ?
C29 C30 C35 121.73(9) . . ?
C32 C31 C30 121.57(10) . . ?
C33 C32 C31 119.98(10) . . ?
C32 C33 C34 121.12(10) . . ?
C33 C34 C29 118.20(10) . . ?
C33 C34 C38 118.82(9) . . ?
C29 C34 C38 122.97(9) . . ?
C30 C35 C36 113.34(9) . . ?
C30 C35 C37 112.43(9) . . ?
C36 C35 C37 107.94(9) . . ?
C34 C38 C39 110.37(9) . . ?
C34 C38 C40 111.69(10) . . ?
C39 C38 C40 109.80(10) . . ?

loop_
_geom_bond_atom_site_label_1
_geom_bond_atom_site_label_2
_geom_bond_distance
_geom_bond_site_symmetry_2
_geom_bond_publ_flag
Ga1 N2 1.9317(8) . ?
Ga1 N1 1.9918(9) . ?
Ga1 Cl1 2.2159(4) . ?
Ga1 Cl1' 2.285(6) . ?
Ga1 Ga2 2.4185(3) . ?
Ga2 N4 1.9363(8) . ?
Ga2 N3 1.9665(9) . ?
Ga2 Cl2 2.2327(3) . ?
Cl1 Cl1' 0.523(11) . ?
N1 C1 1.3189(13) . ?
N1 C11 1.4794(13) . ?
N1 C11' 1.54(2) . ?
N2 C3 1.3389(13) . ?
N2 C17 1.4415(12) . ?
N3 C6 1.3199(13) . ?
N3 C12 1.4793(13) . ?
N3 C12' 1.57(2) . ?
N4 C8 1.3428(12) . ?
N4 C29 1.4447(13) . ?
C1 C2 1.4159(14) . ?
C1 C4 1.5150(15) . ?
C2 C3 1.3979(14) . ?
C3 C5 1.5053(14) . ?
C6 C7 1.4129(15) . ?
C6 C9 1.5110(15) . ?
C7 C8 1.3893(14) . ?
C8 C10 1.5120(14) . ?
C11 C16 1.5344(15) . ?
C11 C12 1.5416(16) . ?
C12 C13 1.5283(15) . ?
C14 C15 1.525(2) . ?
C14 C13 1.5330(17) . ?
C15 C16 1.5234(17) . ?
C11' C16 1.44(2) . ?
C11' C12' 1.46(3) . ?
C12' C13 1.64(2) . ?
C14' C13 1.33(3) . ?
C14' C15' 1.40(4) . ?
C15' C16 1.66(3) . ?
C17 C18 1.4074(14) . ?
C17 C22 1.4086(14) . ?
C18 C19 1.3970(14) . ?
C18 C23 1.5230(16) . ?
C19 C20 1.3874(16) . ?
C20 C21 1.3831(16) . ?
C21 C22 1.4002(14) . ?
C22 C26 1.5171(14) . ?
C23 C25 1.5292(19) . ?
C23 C24 1.5348(19) . ?
C26 C28 1.5304(15) . ?
C26 C27 1.5351(15) . ?
C29 C34 1.4055(14) . ?
C29 C30 1.4134(14) . ?
C30 C31 1.3948(14) . ?
C30 C35 1.5234(15) . ?
C31 C32 1.3864(16) . ?
C32 C33 1.3789(16) . ?
C33 C34 1.3989(15) . ?
C34 C38 1.5185(15) . ?
C35 C36 1.5309(16) . ?
C35 C37 1.5362(17) . ?
C38 C39 1.5323(17) . ?
C38 C40 1.5366(17) . ?
